data_1507849
loop_
_publ_author_name
'Parnes, Regev'
'Kshirsagar, Umesh A.'
'Werbeloff, Aviya'
'Regev, Clil'
'Pappo, Doron'

_publ_section_title
;
 Ligand-controlled iron-catalyzed coupling of \a-substituted \b-ketoesters
 with phenols.
;
_journal_issue 13
_journal_name_full 'Organic letters'
_journal_page_first 3324
_journal_page_last 3327
_journal_paper_doi 10.1021/ol301297k
_journal_volume 14
_journal_year 2012
_chemical_formula_moiety 'C20 H12 O3'
_chemical_formula_sum 'C20 H12 O3'
_chemical_formula_weight 300
_chemical_name_systematic
;
 ? 
;
_space_group_crystal_system monoclinic
_space_group_IT_number 15
_space_group_name_Hall '-C 2yc'
_space_group_name_H-M_alt 'C 1 2/c 1'
_symmetry_space_group_name_Hall '-C 2yc'
_symmetry_space_group_name_H-M 'C 1 2/c 1'
_atom_sites_solution_hydrogens geom
_atom_sites_solution_primary direct
_atom_sites_solution_secondary difmap
_audit_creation_date 2011-09-18
_audit_creation_method
;
  Olex2 1.1
  (compiled 2011.09.07 svn.r1971, GUI svn.r3853)
;
_cell_angle_alpha 90.00
_cell_angle_beta 129.118(5)
_cell_angle_gamma 90.00
_cell_formula_units_Z 8
_cell_length_a 28.802(3)
_cell_length_b 6.2913(9)
_cell_length_c 20.598(2)
_cell_measurement_reflns_used 986
_cell_measurement_temperature 293(2)
_cell_measurement_theta_max 23.26
_cell_measurement_theta_min 2.84
_cell_volume 2895.8(6)
_computing_molecular_graphics
;
O. V. Dolomanov, L. J. Bourhis, R. J. Gildea, J. A. K. Howard and H. Puschmann,
OLEX2: a complete structure solution, refinement and analysis program.
J. Appl. Cryst. (2009). 42, 339-341.
;
_computing_publication_material
;
O. V. Dolomanov, L. J. Bourhis, R. J. Gildea, J. A. K. Howard and H. Puschmann,
OLEX2: a complete structure solution, refinement and analysis program.
J. Appl. Cryst. (2009). 42, 339-341.
;
_computing_structure_refinement
;
XL, G.M. Sheldrick, Acta Cryst.
(2008). A64, 112-122
;
_computing_structure_solution
;
XS, G.M. Sheldrick, Acta Cryst.
(2008). A64, 112-122
;
_diffrn_ambient_temperature 293(2)
_diffrn_measured_fraction_theta_full 0.946
_diffrn_measured_fraction_theta_max 0.946
_diffrn_measurement_device_type 'CCD area detector'
_diffrn_measurement_method 'phi and omega scans'
_diffrn_radiation_monochromator graphite
_diffrn_radiation_type MoK\a
_diffrn_radiation_wavelength 0.71073
_diffrn_reflns_av_R_equivalents 0.0607
_diffrn_reflns_av_unetI/netI 0.0872
_diffrn_reflns_limit_h_max 34
_diffrn_reflns_limit_h_min -34
_diffrn_reflns_limit_k_max 4
_diffrn_reflns_limit_k_min -7
_diffrn_reflns_limit_l_max 21
_diffrn_reflns_limit_l_min -24
_diffrn_reflns_number 5289
_diffrn_reflns_theta_full 25.05
_diffrn_reflns_theta_max 25.04
_diffrn_reflns_theta_min 3.90
_diffrn_source 'fine-focus sealed tube'
_diffrn_source_current 5.0
_diffrn_source_power 0.1
_diffrn_source_voltage 20.0
_exptl_absorpt_coefficient_mu 0.093
_exptl_absorpt_correction_type none
_exptl_absorpt_process_details none
_exptl_crystal_colour colorless
_exptl_crystal_density_diffrn 1.376
_exptl_crystal_density_meas 1.376
_exptl_crystal_density_method 'not measured'
_exptl_crystal_description block
_exptl_crystal_F_000 936
_exptl_crystal_size_max 0.2
_exptl_crystal_size_mid 0.1
_exptl_crystal_size_min 0.05
_refine_diff_density_max 0.166
_refine_diff_density_min -0.227
_refine_diff_density_rms 0.044
_refine_ls_extinction_method none
_refine_ls_goodness_of_fit_ref 0.885
_refine_ls_hydrogen_treatment none
_refine_ls_matrix_type full
_refine_ls_number_parameters 216
_refine_ls_number_reflns 2308
_refine_ls_number_restraints 0
_refine_ls_restrained_S_all 0.685
_refine_ls_R_factor_all 0.1172
_refine_ls_R_factor_gt 0.0535
_refine_ls_shift/su_max 0.000
_refine_ls_shift/su_mean 0.000
_refine_ls_structure_factor_coef Fsqd
_refine_ls_weighting_details 'calc w=1/[\s^2^(Fo^2^)+(0.2000P)^2^+0.0000P] where P=(Fo^2^+2Fc^2^)/3'
_refine_ls_weighting_scheme calc
_refine_ls_wR_factor_gt 0.1501
_refine_ls_wR_factor_ref 0.2199
_reflns_number_gt 1168
_reflns_number_total 2578
_reflns_threshold_expression >2sigma(I)
_cod_data_source_file ol301297k_si_003.cif
_cod_data_source_block rcm_1
_cod_depositor_comments
;
The following automatic conversions were performed:

'_space_group_crystal_system' value 'Monoclinic' changed to
'monoclinic' according to
/home/saulius/struct/CIF-dictionaries/cif_core.dic dictionary named
'cif_core.dic' version 2.4.1 from 2010-06-29.

Automatic conversion script
Id: cif_fix_values 1891 2012-01-12 08:04:46Z andrius 

 Adding full bibliography for 1507847--1507850.cif.
;
_cod_database_code 1507849

loop_
_space_group_symop_id
_space_group_symop_operation_xyz
1 'x, y, z'
2 '-x, y, -z+1/2'
3 'x+1/2, y+1/2, z'
4 '-x+1/2, y+1/2, -z+1/2'
5 '-x, -y, -z'
6 'x, -y, z-1/2'
7 '-x+1/2, -y+1/2, -z'
8 'x+1/2, -y+1/2, z-1/2'

loop_
_atom_site_label
_atom_site_type_symbol
_atom_site_fract_x
_atom_site_fract_y
_atom_site_fract_z
_atom_site_U_iso_or_equiv
_atom_site_adp_type
_atom_site_occupancy
_atom_site_symmetry_multiplicity
_atom_site_calc_flag
_atom_site_refinement_flags
C1 C 0.28846(15) 0.0620(5) 0.4800(2) 0.0499(9) Uani 1 1 d .
C2 C 0.22760(16) 0.0233(6) 0.4148(3) 0.0604(11) Uani 1 1 d .
H2 H 0.2080 -0.0939 0.4149 0.072 Uiso 1 1 calc R
C3 C 0.19907(15) 0.1667(6) 0.3516(3) 0.0583(10) Uani 1 1 d .
H3 H 0.1586 0.1466 0.3074 0.070 Uiso 1 1 calc R
C4 C 0.22796(14) 0.3465(6) 0.3495(2) 0.0523(10) Uani 1 1 d .
C5 C 0.19766(17) 0.4940(7) 0.2832(2) 0.0645(11) Uani 1 1 d .
H5 H 0.1572 0.4747 0.2389 0.077 Uiso 1 1 calc R
C6 C 0.2270(2) 0.6659(7) 0.2829(3) 0.0697(12) Uani 1 1 d .
H6 H 0.2063 0.7609 0.2383 0.084 Uiso 1 1 calc R
C7 C 0.28771(18) 0.6988(7) 0.3492(3) 0.0660(11) Uani 1 1 d .
H7 H 0.3070 0.8168 0.3488 0.079 Uiso 1 1 calc R
C8 C 0.31903(16) 0.5588(5) 0.4146(2) 0.0526(10) Uani 1 1 d .
H8 H 0.3595 0.5819 0.4582 0.063 Uiso 1 1 calc R
C9 C 0.29039(14) 0.3793(5) 0.4167(2) 0.0438(9) Uani 1 1 d .
C10 C 0.31955(13) 0.2284(5) 0.4826(2) 0.0437(9) Uani 1 1 d .
C11 C 0.38361(13) 0.2089(5) 0.5614(2) 0.0469(9) Uani 1 1 d .
C12 C 0.41512(15) 0.4033(6) 0.6193(3) 0.0528(10) Uani 1 1 d .
C13 C 0.46853(13) 0.4439(5) 0.6236(2) 0.0467(9) Uani 1 1 d .
C14 C 0.50965(15) 0.6104(6) 0.6648(2) 0.0629(11) Uani 1 1 d .
H14 H 0.5055 0.7159 0.6924 0.075 Uiso 1 1 calc R
C15 C 0.55688(16) 0.6122(7) 0.6628(3) 0.0727(13) Uani 1 1 d .
H15 H 0.5849 0.7212 0.6898 0.087 Uiso 1 1 calc R
C16 C 0.56355(16) 0.4561(8) 0.6216(3) 0.0732(13) Uani 1 1 d .
H16 H 0.5961 0.4619 0.6223 0.088 Uiso 1 1 calc R
C17 C 0.52327(15) 0.2944(7) 0.5802(2) 0.0627(11) Uani 1 1 d .
H17 H 0.5274 0.1902 0.5522 0.075 Uiso 1 1 calc R
C18 C 0.47534(13) 0.2922(6) 0.5818(2) 0.0511(10) Uani 1 1 d .
C19 C 0.42541(14) 0.1393(6) 0.5406(2) 0.0527(10) Uani 1 1 d .
C20 C 0.37892(17) 0.0200(6) 0.6035(3) 0.0589(10) Uani 1 1 d .
O1 O 0.32325(11) -0.0691(4) 0.55018(17) 0.0617(8) Uani 1 1 d .
O2 O 0.41667(13) -0.0512(5) 0.6720(2) 0.0846(10) Uani 1 1 d .
O3 O 0.41610(12) -0.0121(5) 0.4980(2) 0.0849(10) Uani 1 1 d .
H12A H 0.4245(17) 0.384(6) 0.672(3) 0.068(13) Uiso 1 1 d .
H12B H 0.3856(15) 0.537(6) 0.594(2) 0.055(9) Uiso 1 1 d .

loop_
_atom_site_aniso_label
_atom_site_aniso_U_11
_atom_site_aniso_U_22
_atom_site_aniso_U_33
_atom_site_aniso_U_23
_atom_site_aniso_U_13
_atom_site_aniso_U_12
C1 0.057(2) 0.046(2) 0.056(2) -0.0040(19) 0.0399(19) -0.0035(17)
C2 0.062(2) 0.051(2) 0.078(3) -0.013(2) 0.049(2) -0.0136(19)
C3 0.0457(18) 0.069(3) 0.060(3) -0.017(2) 0.0330(18) -0.0101(18)
C4 0.0499(19) 0.062(2) 0.049(2) -0.0100(19) 0.0330(18) 0.0035(17)
C5 0.055(2) 0.084(3) 0.045(2) -0.002(2) 0.0277(19) 0.018(2)
C6 0.087(3) 0.069(3) 0.054(3) 0.016(2) 0.045(2) 0.023(2)
C7 0.077(3) 0.063(3) 0.070(3) 0.007(2) 0.052(2) 0.007(2)
C8 0.0575(19) 0.050(2) 0.053(2) 0.0041(19) 0.0362(18) 0.0037(17)
C9 0.0489(17) 0.044(2) 0.046(2) -0.0067(17) 0.0340(17) -0.0016(15)
C10 0.0458(16) 0.0413(19) 0.052(2) -0.0055(17) 0.0345(17) -0.0025(15)
C11 0.0437(17) 0.047(2) 0.048(2) -0.0007(17) 0.0280(16) -0.0015(15)
C12 0.0446(18) 0.059(3) 0.049(3) -0.011(2) 0.0270(18) -0.0056(17)
C13 0.0386(16) 0.054(2) 0.037(2) 0.0030(17) 0.0188(15) -0.0001(15)
C14 0.0480(19) 0.063(2) 0.058(3) -0.001(2) 0.0241(19) -0.0056(17)
C15 0.052(2) 0.083(3) 0.070(3) -0.001(3) 0.032(2) -0.017(2)
C16 0.046(2) 0.103(4) 0.071(3) 0.003(3) 0.037(2) -0.006(2)
C17 0.053(2) 0.080(3) 0.053(2) 0.001(2) 0.0327(18) 0.006(2)
C18 0.0398(17) 0.063(2) 0.044(2) 0.0014(19) 0.0235(16) 0.0044(16)
C19 0.0461(18) 0.057(2) 0.053(2) 0.000(2) 0.0305(18) 0.0050(16)
C20 0.058(2) 0.058(2) 0.062(3) -0.001(2) 0.038(2) 0.0034(18)
O1 0.0663(15) 0.0509(15) 0.0683(19) 0.0044(14) 0.0427(15) -0.0053(12)
O2 0.0823(19) 0.083(2) 0.069(2) 0.0252(17) 0.0380(18) 0.0209(16)
O3 0.0744(18) 0.085(2) 0.100(2) -0.043(2) 0.0576(18) -0.0111(16)

loop_
_atom_type_symbol
_atom_type_description
_atom_type_scat_dispersion_real
_atom_type_scat_dispersion_imag
_atom_type_scat_source
C C 0.0033 0.0016 'International Tables Vol C Tables 4.2.6.8 and 6.1.1.4'
H H 0.0000 0.0000 'International Tables Vol C Tables 4.2.6.8 and 6.1.1.4'
O O 0.0106 0.0060 'International Tables Vol C Tables 4.2.6.8 and 6.1.1.4'

loop_
_geom_angle_atom_site_label_1
_geom_angle_atom_site_label_2
_geom_angle_atom_site_label_3
_geom_angle
C10 C1 C2 124.6(4)
C10 C1 O1 113.0(3)
O1 C1 C2 122.5(3)
C1 C2 H2 122.0
C3 C2 C1 116.0(3)
C3 C2 H2 122.0
C2 C3 H3 118.4
C2 C3 C4 123.2(3)
C4 C3 H3 118.4
C3 C4 C9 119.2(4)
C5 C4 C3 122.5(3)
C5 C4 C9 118.3(3)
C4 C5 H5 119.5
C6 C5 C4 121.1(4)
C6 C5 H5 119.5
C5 C6 H6 119.8
C5 C6 C7 120.4(4)
C7 C6 H6 119.8
C6 C7 H7 119.7
C8 C7 C6 120.5(4)
C8 C7 H7 119.7
C7 C8 H8 119.7
C7 C8 C9 120.6(3)
C9 C8 H8 119.7
C8 C9 C4 119.1(3)
C8 C9 C10 124.0(3)
C10 C9 C4 116.9(3)
C1 C10 C9 120.1(3)
C1 C10 C11 108.0(3)
C9 C10 C11 131.9(3)
C10 C11 C12 119.4(3)
C10 C11 C19 110.9(3)
C10 C11 C20 100.8(3)
C12 C11 C19 104.7(3)
C20 C11 C12 113.5(3)
C20 C11 C19 107.2(3)
C11 C12 H12A 113(2)
C11 C12 H12B 110.6(18)
C13 C12 C11 105.1(3)
C13 C12 H12A 114(2)
C13 C12 H12B 111.6(18)
H12A C12 H12B 102(3)
C14 C13 C12 127.3(3)
C18 C13 C12 112.8(3)
C18 C13 C14 119.9(3)
C13 C14 H14 121.3
C15 C14 C13 117.4(4)
C15 C14 H14 121.3
C14 C15 H15 119.0
C14 C15 C16 121.9(4)
C16 C15 H15 119.0
C15 C16 H16 119.4
C17 C16 C15 121.2(4)
C17 C16 H16 119.4
C16 C17 H17 121.5
C16 C17 C18 117.1(4)
C18 C17 H17 121.5
C13 C18 C17 122.5(3)
C13 C18 C19 109.9(3)
C17 C18 C19 127.6(4)
C18 C19 C11 107.3(3)
O3 C19 C11 124.2(3)
O3 C19 C18 128.5(3)
O1 C20 C11 110.0(3)
O2 C20 C11 128.3(3)
O2 C20 O1 121.7(4)
C20 O1 C1 107.5(3)

loop_
_geom_bond_atom_site_label_1
_geom_bond_atom_site_label_2
_geom_bond_distance
C1 C2 1.402(5)
C1 C10 1.356(4)
C1 O1 1.395(4)
C2 H2 0.9300
C2 C3 1.354(5)
C3 H3 0.9300
C3 C4 1.421(5)
C4 C5 1.409(6)
C4 C9 1.432(5)
C5 H5 0.9300
C5 C6 1.375(6)
C6 H6 0.9300
C6 C7 1.398(6)
C7 H7 0.9300
C7 C8 1.369(5)
C8 H8 0.9300
C8 C9 1.415(4)
C9 C10 1.418(5)
C10 C11 1.508(4)
C11 C12 1.541(5)
C11 C19 1.573(5)
C11 C20 1.526(5)
C12 C13 1.506(5)
C12 H12A 0.95(4)
C12 H12B 1.07(4)
C13 C14 1.397(5)
C13 C18 1.379(5)
C14 H14 0.9300
C14 C15 1.387(5)
C15 H15 0.9300
C15 C16 1.388(6)
C16 H16 0.9300
C16 C17 1.364(6)
C17 H17 0.9300
C17 C18 1.401(5)
C18 C19 1.474(5)
C19 O3 1.206(4)
C20 O1 1.367(4)
C20 O2 1.200(4)
